data_2103431
loop_
_publ_author_name
'K\'alm\'an, Alajos'
'F\'abi\'an, L\'aszl\'o'
'Argay, Gyula'
'Bern\'ath, G\'abor'
'Gyarmati, Zsuzsanna'

_publ_section_title
;
 Predictable close-packing similarities between <i>cis</i>- and
 <i>trans</i>-2-hydroxy-1-cyclooctanecarboxylic acids and
 <i>trans</i>-2-hydroxy-1-cyclooctanecarboxamide
;
_journal_issue 5
_journal_name_full 'Acta Crystallographica Section B'
_journal_page_first 855
_journal_page_last 863
_journal_paper_doi 10.1107/S0108768102009631
_journal_volume 58
_journal_year 2002
_chemical_formula_moiety 'C9 H16 O3'
_chemical_formula_sum 'C9 H16 O3'
_chemical_formula_weight 172.22
_chemical_name_systematic
;
 (1R*,2S*)-cis-2-hydroxy-1-cyclooctanecarboxylic acid
;
_space_group_IT_number 14
_symmetry_cell_setting monoclinic
_symmetry_space_group_name_Hall '-P 2ybc'
_symmetry_space_group_name_H-M 'P 1 21/c 1'
_atom_sites_solution_hydrogens geom
_atom_sites_solution_primary direct
_atom_sites_solution_secondary difmap
_audit_creation_method SHELXL-97
_cell_angle_alpha 90.00
_cell_angle_beta 105.670(10)
_cell_angle_gamma 90.00
_cell_formula_units_Z 4
_cell_length_a 11.0820(10)
_cell_length_b 7.6180(10)
_cell_length_c 11.5790(10)
_cell_measurement_reflns_used 25
_cell_measurement_temperature 293(2)
_cell_measurement_theta_max 17.84
_cell_measurement_theta_min 16.23
_cell_volume 941.20(18)
_computing_cell_refinement 'CAD4 Express'
_computing_data_collection 'CAD4 Express'
_computing_data_reduction 'XCAD4 (Harms 1996)'
_computing_structure_refinement 'SHELXL-97 (Sheldrick, 1997)'
_computing_structure_solution 'SHELXS-97 (Sheldrick, 1997)'
_diffrn_ambient_temperature 293(2)
_diffrn_measured_fraction_theta_full 0.987
_diffrn_measured_fraction_theta_max 0.987
_diffrn_measurement_device_type 'Enraf-Nonius CAD4'
_diffrn_measurement_method \w--2\q
_diffrn_radiation_monochromator graphite
_diffrn_radiation_source 'fine-focus sealed tube'
_diffrn_radiation_type 'MO k\a'
_diffrn_radiation_wavelength 0.710730
_diffrn_reflns_av_R_equivalents 0.0159
_diffrn_reflns_av_sigmaI/netI 0.0504
_diffrn_reflns_limit_h_max 17
_diffrn_reflns_limit_h_min -17
_diffrn_reflns_limit_k_max 0
_diffrn_reflns_limit_k_min -12
_diffrn_reflns_limit_l_max 18
_diffrn_reflns_limit_l_min 0
_diffrn_reflns_number 4372
_diffrn_reflns_theta_full 34.95
_diffrn_reflns_theta_max 34.95
_diffrn_reflns_theta_min 3.24
_diffrn_standards_decay_% 3
_diffrn_standards_interval_time 60
_diffrn_standards_number 3
_exptl_absorpt_coefficient_mu 0.090
_exptl_absorpt_correction_T_max 0.9876
_exptl_absorpt_correction_T_min 0.9579
_exptl_absorpt_correction_type psi-scan
_exptl_crystal_colour colourless
_exptl_crystal_density_diffrn 1.215
_exptl_crystal_density_method 'not measured'
_exptl_crystal_description prism
_exptl_crystal_F_000 376
_exptl_crystal_size_max 0.50
_exptl_crystal_size_mid 0.40
_exptl_crystal_size_min 0.25
_refine_diff_density_max 0.307
_refine_diff_density_min -0.166
_refine_ls_extinction_method none
_refine_ls_goodness_of_fit_ref 0.847
_refine_ls_hydrogen_treatment riding
_refine_ls_matrix_type full
_refine_ls_number_parameters 111
_refine_ls_number_reflns 4074
_refine_ls_number_restraints 99
_refine_ls_restrained_S_all 0.837
_refine_ls_R_factor_all 0.1098
_refine_ls_R_factor_gt 0.0502
_refine_ls_shift/su_max 0.000
_refine_ls_shift/su_mean 0.000
_refine_ls_structure_factor_coef Fsqd
_refine_ls_weighting_details 'calc w=1/[\s^2^(Fo^2^)+(0.1000P)^2^+0.0000P] where P=(Fo^2^+2Fc^2^)/3'
_refine_ls_weighting_scheme calc
_refine_ls_wR_factor_gt 0.1361
_refine_ls_wR_factor_ref 0.1543
_reflns_number_gt 2100
_reflns_number_total 4074
_reflns_threshold_expression >2sigma(I)
_cod_data_source_file de0017.cif
_cod_data_source_block 8C
_cod_original_cell_volume 941.20(17)
_cod_original_sg_symbol_H-M P21/c
_cod_database_code 2103431
_cod_database_fobs_code 2103431

loop_
_symmetry_equiv_pos_as_xyz
'x, y, z'
'x, -y+1/2, z+1/2'
'-x, -y, -z'
'-x, y-1/2, -z-1/2'

loop_
_atom_site_label
_atom_site_fract_x
_atom_site_fract_y
_atom_site_fract_z
_atom_site_U_iso_or_equiv
_atom_site_adp_type
_atom_site_calc_flag
_atom_site_refinement_flags
_atom_site_occupancy
_atom_site_type_symbol
O1 0.00245(6) 0.22080(10) 0.11454(7) 0.03749(19) Uani d U 1 O
H1 -0.0107 0.1985 0.0429 0.049 Uiso calc R 1 H
O2 0.07036(8) -0.17111(10) 0.13317(7) 0.0418(2) Uani d U 1 O
O3 0.14942(8) -0.06238(11) 0.31595(7) 0.0475(2) Uani d U 1 O
H3 0.1048 -0.1382 0.3333 0.062 Uiso calc R 1 H
C1 0.20784(9) 0.08228(13) 0.15978(8) 0.03058(19) Uani d U 1 C
H1A 0.2892 0.0920 0.2195 0.040 Uiso calc R 1 H
C2 0.13409(10) 0.25314(13) 0.16540(9) 0.0339(2) Uani d U 1 C
H2 0.1465 0.2825 0.2502 0.044 Uiso calc R 1 H
C3 0.17177(13) 0.41215(15) 0.10455(13) 0.0490(3) Uani d U 1 C
H3A 0.1116 0.5047 0.1042 0.064 Uiso calc R 1 H
H3B 0.1643 0.3816 0.0216 0.064 Uiso calc R 1 H
C4 0.30256(15) 0.4869(2) 0.15783(16) 0.0659(4) Uani d U 1 C
H4A 0.3075 0.5981 0.1186 0.086 Uiso calc R 1 H
H4B 0.3111 0.5121 0.2418 0.086 Uiso calc R 1 H
C5 0.41537(15) 0.3764(3) 0.15052(16) 0.0709(4) Uani d U 1 C
H5A 0.4314 0.2906 0.2148 0.092 Uiso calc R 1 H
H5B 0.4880 0.4528 0.1653 0.092 Uiso calc R 1 H
C6 0.40454(14) 0.2802(2) 0.03419(15) 0.0679(4) Uani d U 1 C
H6A 0.3448 0.3425 -0.0293 0.088 Uiso calc R 1 H
H6B 0.4851 0.2857 0.0165 0.088 Uiso calc R 1 H
C7 0.36447(12) 0.0883(2) 0.03002(13) 0.0558(3) Uani d U 1 C
H7A 0.4235 0.0279 0.0951 0.073 Uiso calc R 1 H
H7B 0.3739 0.0387 -0.0442 0.073 Uiso calc R 1 H
C8 0.23276(10) 0.04339(15) 0.03808(10) 0.0389(2) Uani d U 1 C
H8A 0.2178 -0.0805 0.0205 0.051 Uiso calc R 1 H
H8B 0.1728 0.1087 -0.0234 0.051 Uiso calc R 1 H
C9 0.13589(9) -0.06453(13) 0.19924(9) 0.0317(2) Uani d U 1 C

loop_
_atom_site_aniso_label
_atom_site_aniso_U_11
_atom_site_aniso_U_22
_atom_site_aniso_U_33
_atom_site_aniso_U_12
_atom_site_aniso_U_13
_atom_site_aniso_U_23
O1 0.0377(4) 0.0430(4) 0.0329(4) 0.0057(3) 0.0116(3) -0.0072(3)
O2 0.0545(5) 0.0348(4) 0.0360(4) -0.0087(3) 0.0123(3) -0.0054(3)
O3 0.0591(5) 0.0547(5) 0.0298(4) -0.0231(4) 0.0142(3) -0.0013(3)
C1 0.0319(4) 0.0335(4) 0.0272(4) -0.0001(4) 0.0094(3) 0.0011(3)
C2 0.0404(5) 0.0325(5) 0.0282(4) 0.0006(4) 0.0084(4) -0.0035(4)
C3 0.0580(7) 0.0342(5) 0.0534(7) -0.0001(5) 0.0123(6) 0.0077(5)
C4 0.0755(10) 0.0462(7) 0.0744(10) -0.0216(7) 0.0175(8) -0.0033(7)
C5 0.0572(8) 0.0814(10) 0.0695(10) -0.0275(8) 0.0091(7) 0.0028(8)
C6 0.0537(8) 0.0890(11) 0.0685(9) -0.0161(8) 0.0292(7) 0.0076(8)
C7 0.0439(6) 0.0772(9) 0.0537(7) 0.0001(6) 0.0258(6) -0.0004(7)
C8 0.0401(5) 0.0469(6) 0.0341(5) 0.0010(4) 0.0177(4) -0.0025(4)
C9 0.0353(4) 0.0314(4) 0.0291(4) 0.0016(4) 0.0100(3) 0.0007(3)

loop_
_atom_type_symbol
_atom_type_description
_atom_type_scat_dispersion_real
_atom_type_scat_dispersion_imag
_atom_type_scat_source
C C 0.0033 0.0016 'International Tables Vol C Tables 4.2.6.8 and 6.1.1.4'
H H 0.0000 0.0000 'International Tables Vol C Tables 4.2.6.8 and 6.1.1.4'
O O 0.0106 0.0060 'International Tables Vol C Tables 4.2.6.8 and 6.1.1.4'

loop_
_geom_angle_atom_site_label_1
_geom_angle_atom_site_label_2
_geom_angle_atom_site_label_3
_geom_angle
C2 O1 H1 109.5
C9 O3 H3 109.5
C9 C1 C8 111.98(8)
C9 C1 C2 106.34(8)
C8 C1 C2 115.38(8)
C9 C1 H1A 107.6
C8 C1 H1A 107.6
C2 C1 H1A 107.6
O1 C2 C3 108.82(9)
O1 C2 C1 109.10(8)
C3 C2 C1 115.96(9)
O1 C2 H2 107.5
C3 C2 H2 107.5
C1 C2 H2 107.5
C2 C3 C4 117.49(11)
C2 C3 H3A 107.9
C4 C3 H3A 107.9
C2 C3 H3B 107.9
C4 C3 H3B 107.9
H3A C3 H3B 107.2
C5 C4 C3 118.33(13)
C5 C4 H4A 107.7
C3 C4 H4A 107.7
C5 C4 H4B 107.7
C3 C4 H4B 107.7
H4A C4 H4B 107.1
C4 C5 C6 116.60(14)
C4 C5 H5A 108.1
C6 C5 H5A 108.1
C4 C5 H5B 108.1
C6 C5 H5B 108.1
H5A C5 H5B 107.3
C7 C6 C5 116.50(13)
C7 C6 H6A 108.2
C5 C6 H6A 108.2
C7 C6 H6B 108.2
C5 C6 H6B 108.2
H6A C6 H6B 107.3
C6 C7 C8 119.21(12)
C6 C7 H7A 107.5
C8 C7 H7A 107.5
C6 C7 H7B 107.5
C8 C7 H7B 107.5
H7A C7 H7B 107.0
C7 C8 C1 115.13(10)
C7 C8 H8A 108.5
C1 C8 H8A 108.5
C7 C8 H8B 108.5
C1 C8 H8B 108.5
H8A C8 H8B 107.5
O2 C9 O3 122.51(9)
O2 C9 C1 125.34(9)
O3 C9 C1 112.13(8)

loop_
_geom_bond_atom_site_label_1
_geom_bond_atom_site_label_2
_geom_bond_distance
O1 C2 1.4393(12)
O1 H1 0.8200
O2 C9 1.2131(12)
O3 C9 1.3189(12)
O3 H3 0.8200
C1 C9 1.5140(14)
C1 C8 1.5363(13)
C1 C2 1.5476(14)
C1 H1A 0.9800
C2 C3 1.5157(16)
C2 H2 0.9800
C3 C4 1.5239(19)
C3 H3A 0.9700
C3 H3B 0.9700
C4 C5 1.528(3)
C4 H4A 0.9700
C4 H4B 0.9700
C5 C6 1.509(2)
C5 H5A 0.9700
C5 H5B 0.9700
C6 C7 1.525(2)
C6 H6A 0.9700
C6 H6B 0.9700
C7 C8 1.5263(16)
C7 H7A 0.9700
C7 H7B 0.9700
C8 H8A 0.9700
C8 H8B 0.9700

loop_
_geom_hbond_atom_site_label_D
_geom_hbond_atom_site_label_H
_geom_hbond_atom_site_label_A
_geom_hbond_site_symmetry_A
_geom_hbond_distance_DH
_geom_hbond_distance_HA
_geom_hbond_distance_DA
_geom_hbond_angle_DHA
O1 H1 O2 3 0.82 1.98 2.7876(11) 169.5
O3 H3 O1 4_556 0.82 1.82 2.6344(11) 170.9

loop_
_geom_torsion_atom_site_label_1
_geom_torsion_atom_site_label_2
_geom_torsion_atom_site_label_3
_geom_torsion_atom_site_label_4
_geom_torsion
C9 C1 C2 O1 -43.91(11)
C8 C1 C2 O1 80.90(11)
C9 C1 C2 C3 -167.16(9)
C8 C1 C2 C3 -42.36(13)
O1 C2 C3 C4 170.74(11)
C1 C2 C3 C4 -65.86(14)
C2 C3 C4 C5 67.30(18)
C3 C4 C5 C6 41.1(2)
C4 C5 C6 C7 -96.78(17)
C5 C6 C7 C8 66.10(19)
C6 C7 C8 C1 -67.83(17)
C9 C1 C8 C7 -137.14(11)
C2 C1 C8 C7 101.04(12)
C8 C1 C9 O2 -22.54(14)
C2 C1 C9 O2 104.33(11)
C8 C1 C9 O3 159.09(9)
C2 C1 C9 O3 -74.04(10)

loop_
_cod_related_entry_id
_cod_related_entry_database
_cod_related_entry_code
1 ChemSpider 16221976
